data_4340073
loop_
_publ_author_name
'Barrett, Brittany J.'
'Iluc, Vlad M.'

_publ_section_title
;
 Coordination of a Hemilabile Pincer Ligand with an Olefinic Backbone to
 Mid-to-Late Transition Metals.
;
_journal_issue 14
_journal_name_full 'Inorganic chemistry'
_journal_page_first 7248
_journal_page_last 7259
_journal_paper_doi 10.1021/ic500549z
_journal_volume 53
_journal_year 2014
_chemical_formula_sum 'C26 H38 Cl Co P2'
_chemical_formula_weight 506.88
_chemical_name_systematic
; 
 ? 
;
_space_group_IT_number 14
_symmetry_cell_setting monoclinic
_symmetry_space_group_name_Hall '-P 2ybc'
_symmetry_space_group_name_H-M 'P 1 21/c 1'
_atom_sites_solution_hydrogens geom
_atom_sites_solution_primary direct
_atom_sites_solution_secondary difmap
_audit_creation_method SHELXL-97
_cell_angle_alpha 90.00
_cell_angle_beta 90.224(4)
_cell_angle_gamma 90.00
_cell_formula_units_Z 4
_cell_length_a 11.011(2)
_cell_length_b 7.7640(14)
_cell_length_c 29.925(6)
_cell_measurement_temperature 120(2)
_cell_volume 2558.3(8)
_computing_structure_refinement 'SHELXL-97 (Sheldrick, 1997)'
_computing_structure_solution 'SHELXS-97 (Sheldrick, 1990)'
_diffrn_ambient_temperature 120(2)
_diffrn_measured_fraction_theta_full 0.506
_diffrn_measured_fraction_theta_max 0.513
_diffrn_radiation_monochromator graphite
_diffrn_radiation_source 'fine-focus sealed tube'
_diffrn_radiation_type MoK\a
_diffrn_radiation_wavelength 0.71073
_diffrn_reflns_av_R_equivalents 0.0579
_diffrn_reflns_av_sigmaI/netI 0.0594
_diffrn_reflns_limit_h_max 13
_diffrn_reflns_limit_h_min -13
_diffrn_reflns_limit_k_max 9
_diffrn_reflns_limit_k_min -9
_diffrn_reflns_limit_l_max 37
_diffrn_reflns_limit_l_min -37
_diffrn_reflns_number 23379
_diffrn_reflns_theta_full 25.00
_diffrn_reflns_theta_max 26.58
_diffrn_reflns_theta_min 1.36
_exptl_absorpt_coefficient_mu 0.912
_exptl_absorpt_correction_T_max 1.0000
_exptl_absorpt_correction_T_min 0.8530
_exptl_absorpt_correction_type multi-scan
_exptl_absorpt_process_details 'Bruker AXS area detector scaling and absorption correction'
_exptl_crystal_density_diffrn 1.316
_exptl_crystal_density_method 'not measured'
_exptl_crystal_F_000 1072
_exptl_crystal_size_max 0.31
_exptl_crystal_size_mid 0.14
_exptl_crystal_size_min 0.02
_refine_diff_density_max 0.360
_refine_diff_density_min -0.569
_refine_diff_density_rms 0.063
_refine_ls_extinction_method none
_refine_ls_goodness_of_fit_ref 1.140
_refine_ls_hydrogen_treatment constr
_refine_ls_matrix_type full
_refine_ls_number_parameters 280
_refine_ls_number_reflns 5325
_refine_ls_number_restraints 0
_refine_ls_restrained_S_all 1.140
_refine_ls_R_factor_all 0.0574
_refine_ls_R_factor_gt 0.0474
_refine_ls_shift/su_max 0.001
_refine_ls_shift/su_mean 0.000
_refine_ls_structure_factor_coef Fsqd
_refine_ls_weighting_details 'calc w=1/[\s^2^(Fo^2^)+(0.0448P)^2^+0.9268P] where P=(Fo^2^+2Fc^2^)/3'
_refine_ls_weighting_scheme calc
_refine_ls_wR_factor_gt 0.1050
_refine_ls_wR_factor_ref 0.1078
_reflns_number_gt 4386
_reflns_number_total 5325
_reflns_threshold_expression >2sigma(I)
_cod_data_source_file ic500549z_si_002.cif
_cod_data_source_block brit2bq
_cod_depositor_comments 'Adding full bibliography for 4340069--4340078.cif.'
_cod_original_sg_symbol_H-M P2(1)/c
_cod_database_code 4340073

loop_
_symmetry_equiv_pos_as_xyz
'x, y, z'
'-x, y+1/2, -z+1/2'
'-x, -y, -z'
'x, -y-1/2, z-1/2'

loop_
_atom_site_label
_atom_site_type_symbol
_atom_site_fract_x
_atom_site_fract_y
_atom_site_fract_z
_atom_site_U_iso_or_equiv
_atom_site_adp_type
_atom_site_occupancy
_atom_site_symmetry_multiplicity
_atom_site_calc_flag
_atom_site_refinement_flags
Co Co 0.74064(5) 0.71988(6) 0.607108(17) 0.01184(13) Uani 1 1 d .
P2 P 0.54541(9) 0.78814(13) 0.60835(4) 0.0129(2) Uani 1 1 d .
C2 C 0.7502(4) 0.8257(5) 0.66786(12) 0.0135(8) Uani 1 1 d .
H2 H 0.8307 0.8774 0.6757 0.016 Uiso 1 1 calc R
P1 P 0.93475(9) 0.64580(12) 0.60621(4) 0.0124(2) Uani 1 1 d .
Cl Cl 0.73299(9) 0.70677(15) 0.53307(3) 0.0224(2) Uani 1 1 d .
C12 C 0.8553(3) 0.5422(5) 0.68562(13) 0.0130(8) Uani 1 1 d .
C16 C 1.0701(4) 0.4817(5) 0.67732(14) 0.0172(9) Uani 1 1 d .
H16 H 1.1442 0.4992 0.6618 0.021 Uiso 1 1 calc R
C11 C 0.9626(3) 0.5553(5) 0.66112(13) 0.0134(8) Uani 1 1 d .
C14 C 0.9611(4) 0.3601(6) 0.73880(14) 0.0218(10) Uani 1 1 d .
H14 H 0.9596 0.2890 0.7646 0.026 Uiso 1 1 calc R
C13 C 0.8552(4) 0.4400(5) 0.72428(14) 0.0191(9) Uani 1 1 d .
H13 H 0.7822 0.4252 0.7407 0.023 Uiso 1 1 calc R
C25 C 0.4352(4) 1.0976(6) 0.71265(14) 0.0229(10) Uani 1 1 d .
H25 H 0.3644 1.1524 0.7238 0.028 Uiso 1 1 calc R
C15 C 1.0688(4) 0.3835(5) 0.71595(14) 0.0214(10) Uani 1 1 d .
H15 H 1.1417 0.3323 0.7267 0.026 Uiso 1 1 calc R
C21 C 0.5300(4) 0.9029(5) 0.66077(13) 0.0127(9) Uani 1 1 d .
C23 C 0.6498(4) 1.0477(5) 0.71695(14) 0.0197(10) Uani 1 1 d .
H23 H 0.7261 1.0701 0.7307 0.024 Uiso 1 1 calc R
C31 C 0.9596(3) 0.4625(5) 0.56792(15) 0.0187(9) Uani 1 1 d .
H31 H 0.9400 0.5048 0.5372 0.022 Uiso 1 1 calc R
C32 C 1.0593(4) 0.7983(5) 0.59465(13) 0.0191(9) Uani 1 1 d .
H32 H 1.1381 0.7350 0.5974 0.023 Uiso 1 1 calc R
C33 C 0.8681(4) 0.3206(6) 0.57844(16) 0.0254(11) Uani 1 1 d .
H33A H 0.8785 0.2252 0.5574 0.038 Uiso 1 1 calc R
H33B H 0.7855 0.3665 0.5757 0.038 Uiso 1 1 calc R
H33C H 0.8814 0.2790 0.6090 0.038 Uiso 1 1 calc R
C34 C 1.0896(4) 0.3926(6) 0.56635(16) 0.0257(11) Uani 1 1 d .
H34A H 1.0948 0.3016 0.5437 0.039 Uiso 1 1 calc R
H34B H 1.1117 0.3455 0.5956 0.039 Uiso 1 1 calc R
H34C H 1.1456 0.4861 0.5586 0.039 Uiso 1 1 calc R
C35 C 1.0474(4) 0.8644(6) 0.54654(14) 0.0264(11) Uani 1 1 d .
H35A H 1.0564 0.7679 0.5257 0.040 Uiso 1 1 calc R
H35B H 1.1107 0.9502 0.5408 0.040 Uiso 1 1 calc R
H35C H 0.9673 0.9173 0.5424 0.040 Uiso 1 1 calc R
C36 C 1.0596(4) 0.9450(6) 0.62834(15) 0.0268(11) Uani 1 1 d .
H36A H 1.1287 1.0211 0.6225 0.040 Uiso 1 1 calc R
H36B H 1.0662 0.8979 0.6586 0.040 Uiso 1 1 calc R
H36C H 0.9838 1.0106 0.6256 0.040 Uiso 1 1 calc R
C41 C 0.4242(3) 0.6229(5) 0.60493(15) 0.0166(8) Uani 1 1 d .
H41 H 0.3444 0.6806 0.6102 0.020 Uiso 1 1 calc R
C42 C 0.5031(3) 0.9479(5) 0.56473(14) 0.0161(9) Uani 1 1 d .
H42 H 0.5161 0.8906 0.5352 0.019 Uiso 1 1 calc R
C43 C 0.5923(4) 1.0986(5) 0.56712(16) 0.0228(10) Uani 1 1 d .
H43A H 0.6755 1.0551 0.5644 0.034 Uiso 1 1 calc R
H43B H 0.5833 1.1579 0.5958 0.034 Uiso 1 1 calc R
H43C H 0.5753 1.1793 0.5427 0.034 Uiso 1 1 calc R
C44 C 0.3719(4) 1.0107(6) 0.56515(16) 0.0258(11) Uani 1 1 d .
H44A H 0.3564 1.0813 0.5386 0.039 Uiso 1 1 calc R
H44B H 0.3579 1.0798 0.5921 0.039 Uiso 1 1 calc R
H44C H 0.3169 0.9114 0.5651 0.039 Uiso 1 1 calc R
C45 C 0.4222(4) 0.5441(6) 0.55794(14) 0.0241(10) Uani 1 1 d .
H45A H 0.3941 0.6306 0.5364 0.036 Uiso 1 1 calc R
H45B H 0.3670 0.4451 0.5574 0.036 Uiso 1 1 calc R
H45C H 0.5042 0.5063 0.5499 0.036 Uiso 1 1 calc R
C46 C 0.4423(4) 0.4854(6) 0.64092(14) 0.0234(10) Uani 1 1 d .
H46A H 0.3756 0.4018 0.6394 0.035 Uiso 1 1 calc R
H46B H 0.4430 0.5400 0.6704 0.035 Uiso 1 1 calc R
H46C H 0.5197 0.4261 0.6360 0.035 Uiso 1 1 calc R
C26 C 0.4264(4) 0.9829(5) 0.67712(14) 0.0182(9) Uani 1 1 d .
H26 H 0.3495 0.9591 0.6640 0.022 Uiso 1 1 calc R
C24 C 0.5475(4) 1.1323(6) 0.73189(14) 0.0231(10) Uani 1 1 d .
H24 H 0.5539 1.2143 0.7554 0.028 Uiso 1 1 calc R
C22 C 0.6425(4) 0.9297(5) 0.68185(13) 0.0139(9) Uani 1 1 d .
C1 C 0.7449(4) 0.6405(5) 0.67091(12) 0.0136(8) Uani 1 1 d .
H1 H 0.6662 0.5938 0.6823 0.016 Uiso 1 1 calc R

loop_
_atom_site_aniso_label
_atom_site_aniso_U_11
_atom_site_aniso_U_22
_atom_site_aniso_U_33
_atom_site_aniso_U_23
_atom_site_aniso_U_13
_atom_site_aniso_U_12
Co 0.0109(2) 0.0150(2) 0.0096(2) 0.0002(2) -0.0006(2) 0.0017(2)
P2 0.0121(5) 0.0143(5) 0.0122(5) 0.0011(5) -0.0001(4) 0.0004(4)
C2 0.015(2) 0.017(2) 0.0082(18) -0.0043(14) -0.0022(17) 0.0001(19)
P1 0.0101(4) 0.0154(5) 0.0116(5) 0.0013(5) 0.0001(4) 0.0012(4)
Cl 0.0185(5) 0.0388(6) 0.0099(5) -0.0013(4) -0.0016(4) 0.0085(5)
C12 0.015(2) 0.012(2) 0.012(2) -0.0032(16) -0.0026(16) 0.0011(17)
C16 0.017(2) 0.016(2) 0.018(2) -0.0041(18) -0.0006(18) 0.0017(18)
C11 0.012(2) 0.013(2) 0.016(2) 0.0016(17) -0.0047(16) -0.0007(16)
C14 0.032(3) 0.019(2) 0.015(2) 0.0048(18) -0.0017(19) 0.006(2)
C13 0.021(2) 0.021(2) 0.015(2) 0.0026(18) 0.0016(18) 0.0011(18)
C25 0.027(2) 0.022(2) 0.020(2) 0.0040(19) 0.011(2) 0.009(2)
C15 0.023(2) 0.021(2) 0.021(2) 0.0007(19) -0.0079(19) 0.0078(19)
C21 0.014(2) 0.014(2) 0.011(2) 0.0025(16) 0.0033(16) 0.0035(16)
C23 0.024(2) 0.019(2) 0.017(2) -0.0025(18) -0.0056(19) 0.0023(18)
C31 0.015(2) 0.024(2) 0.017(2) -0.0018(19) 0.0026(18) 0.0010(18)
C32 0.015(2) 0.022(2) 0.020(2) 0.0081(17) -0.0002(17) 0.0007(19)
C33 0.023(2) 0.020(3) 0.033(3) -0.009(2) 0.004(2) 0.000(2)
C34 0.021(2) 0.029(3) 0.028(3) -0.006(2) 0.002(2) 0.0033(19)
C35 0.021(2) 0.034(3) 0.024(3) 0.007(2) 0.0001(19) -0.005(2)
C36 0.032(3) 0.023(3) 0.026(3) 0.004(2) -0.004(2) -0.012(2)
C41 0.0118(18) 0.019(2) 0.019(2) 0.001(2) -0.0015(18) -0.0014(16)
C42 0.014(2) 0.021(2) 0.013(2) 0.0038(18) -0.0006(17) 0.0001(16)
C43 0.025(2) 0.017(2) 0.026(3) 0.005(2) 0.001(2) -0.0016(18)
C44 0.018(2) 0.032(3) 0.027(3) 0.013(2) -0.003(2) 0.008(2)
C45 0.023(2) 0.026(2) 0.024(3) -0.002(2) -0.0030(19) -0.008(2)
C46 0.025(2) 0.020(2) 0.025(2) 0.0014(19) 0.003(2) -0.006(2)
C26 0.018(2) 0.017(2) 0.019(2) 0.0077(18) 0.0011(18) 0.0039(18)
C24 0.035(3) 0.017(2) 0.017(2) -0.0036(18) 0.006(2) 0.005(2)
C22 0.019(2) 0.012(2) 0.010(2) 0.0036(16) 0.0022(17) 0.0018(17)
C1 0.0102(19) 0.020(2) 0.0108(19) -0.0008(16) -0.0009(17) -0.0010(19)

loop_
_atom_type_symbol
_atom_type_description
_atom_type_scat_dispersion_real
_atom_type_scat_dispersion_imag
_atom_type_scat_source
C C 0.0033 0.0016 'International Tables Vol C Tables 4.2.6.8 and 6.1.1.4'
H H 0.0000 0.0000 'International Tables Vol C Tables 4.2.6.8 and 6.1.1.4'
P P 0.1023 0.0942 'International Tables Vol C Tables 4.2.6.8 and 6.1.1.4'
Cl Cl 0.1484 0.1585 'International Tables Vol C Tables 4.2.6.8 and 6.1.1.4'
Co Co 0.3494 0.9721 'International Tables Vol C Tables 4.2.6.8 and 6.1.1.4'

loop_
_geom_angle_atom_site_label_1
_geom_angle_atom_site_label_2
_geom_angle_atom_site_label_3
_geom_angle
C2 Co C1 42.21(15)
C2 Co P1 94.05(13)
C1 Co P1 84.99(12)
C2 Co P2 86.21(13)
C1 Co P2 94.40(12)
P1 Co P2 178.76(5)
C2 Co Cl 158.31(11)
C1 Co Cl 159.48(12)
P1 Co Cl 90.51(4)
P2 Co Cl 89.69(4)
C21 P2 C41 108.56(19)
C21 P2 C42 104.82(19)
C41 P2 C42 104.18(18)
C21 P2 Co 103.07(13)
C41 P2 Co 122.14(13)
C42 P2 Co 112.86(13)
C1 C2 C22 119.2(3)
C1 C2 Co 69.2(2)
C22 C2 Co 116.0(3)
C1 C2 H2 114.9
C22 C2 H2 114.9
Co C2 H2 114.9
C11 P1 C32 107.18(19)
C11 P1 C31 103.8(2)
C32 P1 C31 105.40(19)
C11 P1 Co 104.46(13)
C32 P1 Co 123.64(14)
C31 P1 Co 110.67(13)
C11 C12 C13 118.5(4)
C11 C12 C1 119.7(4)
C13 C12 C1 121.8(4)
C15 C16 C11 120.2(4)
C15 C16 H16 119.9
C11 C16 H16 119.9
C12 C11 C16 120.3(4)
C12 C11 P1 111.3(3)
C16 C11 P1 127.8(3)
C15 C14 C13 120.5(4)
C15 C14 H14 119.7
C13 C14 H14 119.7
C14 C13 C12 120.5(4)
C14 C13 H13 119.7
C12 C13 H13 119.7
C24 C25 C26 120.1(4)
C24 C25 H25 120.0
C26 C25 H25 120.0
C14 C15 C16 119.8(4)
C14 C15 H15 120.1
C16 C15 H15 120.1
C26 C21 C22 120.0(4)
C26 C21 P2 127.1(3)
C22 C21 P2 112.1(3)
C24 C23 C22 120.7(4)
C24 C23 H23 119.6
C22 C23 H23 119.6
C33 C31 C34 111.6(4)
C33 C31 P1 109.2(3)
C34 C31 P1 115.6(3)
C33 C31 H31 106.6
C34 C31 H31 106.6
P1 C31 H31 106.6
C36 C32 C35 111.8(4)
C36 C32 P1 110.8(3)
C35 C32 P1 109.2(3)
C36 C32 H32 108.3
C35 C32 H32 108.3
P1 C32 H32 108.3
C31 C33 H33A 109.5
C31 C33 H33B 109.5
H33A C33 H33B 109.5
C31 C33 H33C 109.5
H33A C33 H33C 109.5
H33B C33 H33C 109.5
C31 C34 H34A 109.5
C31 C34 H34B 109.5
H34A C34 H34B 109.5
C31 C34 H34C 109.5
H34A C34 H34C 109.5
H34B C34 H34C 109.5
C32 C35 H35A 109.5
C32 C35 H35B 109.5
H35A C35 H35B 109.5
C32 C35 H35C 109.5
H35A C35 H35C 109.5
H35B C35 H35C 109.5
C32 C36 H36A 109.5
C32 C36 H36B 109.5
H36A C36 H36B 109.5
C32 C36 H36C 109.5
H36A C36 H36C 109.5
H36B C36 H36C 109.5
C46 C41 C45 111.7(3)
C46 C41 P2 110.7(3)
C45 C41 P2 109.5(3)
C46 C41 H41 108.3
C45 C41 H41 108.3
P2 C41 H41 108.3
C44 C42 C43 111.3(4)
C44 C42 P2 116.2(3)
C43 C42 P2 108.6(3)
C44 C42 H42 106.7
C43 C42 H42 106.7
P2 C42 H42 106.7
C42 C43 H43A 109.5
C42 C43 H43B 109.5
H43A C43 H43B 109.5
C42 C43 H43C 109.5
H43A C43 H43C 109.5
H43B C43 H43C 109.5
C42 C44 H44A 109.5
C42 C44 H44B 109.5
H44A C44 H44B 109.5
C42 C44 H44C 109.5
H44A C44 H44C 109.5
H44B C44 H44C 109.5
C41 C45 H45A 109.5
C41 C45 H45B 109.5
H45A C45 H45B 109.5
C41 C45 H45C 109.5
H45A C45 H45C 109.5
H45B C45 H45C 109.5
C41 C46 H46A 109.5
C41 C46 H46B 109.5
H46A C46 H46B 109.5
C41 C46 H46C 109.5
H46A C46 H46C 109.5
H46B C46 H46C 109.5
C21 C26 C25 120.0(4)
C21 C26 H26 120.0
C25 C26 H26 120.0
C23 C24 C25 120.0(4)
C23 C24 H24 120.0
C25 C24 H24 120.0
C23 C22 C21 119.0(4)
C23 C22 C2 121.4(4)
C21 C22 C2 119.6(4)
C2 C1 C12 119.6(3)
C2 C1 Co 68.5(2)
C12 C1 Co 116.8(3)
C2 C1 H1 114.7
C12 C1 H1 114.7
Co C1 H1 114.7

loop_
_geom_bond_atom_site_label_1
_geom_bond_atom_site_label_2
_geom_bond_distance
Co C2 1.997(4)
Co C1 2.007(4)
Co P1 2.2138(11)
Co P2 2.2145(11)
Co Cl 2.2193(11)
P2 C21 1.813(4)
P2 C41 1.854(4)
P2 C42 1.858(4)
C2 C1 1.442(5)
C2 C22 1.496(5)
C2 H2 1.0000
P1 C11 1.812(4)
P1 C32 1.846(4)
P1 C31 1.848(4)
C12 C11 1.397(5)
C12 C13 1.403(6)
C12 C1 1.499(5)
C16 C15 1.385(6)
C16 C11 1.400(5)
C16 H16 0.9500
C14 C15 1.383(6)
C14 C13 1.389(6)
C14 H14 0.9500
C13 H13 0.9500
C25 C24 1.388(7)
C25 C26 1.390(6)
C25 H25 0.9500
C15 H15 0.9500
C21 C26 1.390(6)
C21 C22 1.403(6)
C23 C24 1.380(6)
C23 C22 1.396(6)
C23 H23 0.9500
C31 C33 1.527(6)
C31 C34 1.532(5)
C31 H31 1.0000
C32 C36 1.521(6)
C32 C35 1.534(5)
C32 H32 1.0000
C33 H33A 0.9800
C33 H33B 0.9800
C33 H33C 0.9800
C34 H34A 0.9800
C34 H34B 0.9800
C34 H34C 0.9800
C35 H35A 0.9800
C35 H35B 0.9800
C35 H35C 0.9800
C36 H36A 0.9800
C36 H36B 0.9800
C36 H36C 0.9800
C41 C46 1.529(6)
C41 C45 1.534(6)
C41 H41 1.0000
C42 C44 1.526(5)
C42 C43 1.529(6)
C42 H42 1.0000
C43 H43A 0.9800
C43 H43B 0.9800
C43 H43C 0.9800
C44 H44A 0.9800
C44 H44B 0.9800
C44 H44C 0.9800
C45 H45A 0.9800
C45 H45B 0.9800
C45 H45C 0.9800
C46 H46A 0.9800
C46 H46B 0.9800
C46 H46C 0.9800
C26 H26 0.9500
C24 H24 0.9500
C1 H1 1.0000
